data_4079530
loop_
_publ_author_name
'Scherl, Peter'
'Kruckenberg, Achim'
'Mader, Steffen'
'Wadepohl, Hubert'
'Gade, Lutz H.'

_publ_section_title
;
 Ruthenium \h4-Trimethylenemethane Complexes Containing Tripodal
 Phosphanomethylamine Ligands
;
_journal_issue 19
_journal_name_full Organometallics
_journal_page_first 7024
_journal_paper_doi 10.1021/om300794h
_journal_volume 31
_journal_year 2012
_chemical_absolute_configuration ad
_chemical_formula_sum 'C25 H48 N P3 Ru'
_chemical_formula_weight 556.62
_space_group_IT_number 19
_symmetry_cell_setting orthorhombic
_symmetry_Int_Tables_number 19
_symmetry_space_group_name_Hall 'P 2ac 2ab'
_symmetry_space_group_name_H-M 'P 21 21 21'
_atom_sites_solution_hydrogens geom
_atom_sites_solution_primary dual
_atom_sites_solution_secondary difmap
_audit_block_code ga_ps13
_audit_creation_date
;
'Wed Jan 11 11:09:39 2012'
;
_audit_creation_method
;
CrysAlisPro, Oxford Diffraction Ltd.,
Version 1.171.35.19 (release 27-10-2011 CrysAlis171 .NET)
(compiled Oct 27 2011,15:02:11)
;
_audit_update_record 'Wed Jan 11 11:26:35 CET 2012'
_cell_angle_alpha 90.00
_cell_angle_beta 90.00
_cell_angle_gamma 90.00
_cell_formula_units_Z 4
_cell_length_a 8.48059(6)
_cell_length_b 9.12047(6)
_cell_length_c 34.1042(3)
_cell_measurement_reflns_used 43845
_cell_measurement_temperature 114.97(11)
_cell_measurement_theta_max 71.8186
_cell_measurement_theta_min 3.8852
_cell_volume 2637.86(3)
_computing_cell_refinement
;
CrysAlisPro, Agilent Technologies,
Version 1.171.35.19 (release 27-10-2011 CrysAlis171 .NET)
(compiled Oct 27 2011,15:02:11)
;
_computing_data_collection
;
CrysAlisPro, Agilent Technologies,
Version 1.171.35.19 (release 27-10-2011 CrysAlis171 .NET)
(compiled Oct 27 2011,15:02:11)
;
_computing_data_reduction
;
CrysAlisPro, Agilent Technologies,
Version 1.171.35.19 (release 27-10-2011 CrysAlis171 .NET)
(compiled Oct 27 2011,15:02:11)
;
_computing_publication_material 'SHELXL-97 (Sheldrick, 1997)'
_computing_structure_refinement 'SHELXL-97 (Sheldrick, 1997)'
_computing_structure_solution 'SUPERFLIP (Palatinus, 2007-2009)'
_diffrn_ambient_temperature 114.97(11)
_diffrn_detector 'CCD plate'
_diffrn_detector_area_resol_mean 15.9241
_diffrn_detector_type 'Agilent EOS'
_diffrn_measured_fraction_theta_full 0.999
_diffrn_measured_fraction_theta_max 0.997
_diffrn_measurement_details
;
  1 omega  -16.00   23.00   1.0000    1.5000
omega____ theta____ kappa____ phi______ frames
    -        0.0000   57.0000 -180.0000 39

  2 omega  -69.00   13.00   1.0000    1.5000
omega____ theta____ kappa____ phi______ frames
    -        0.0000  -77.0000  -30.0000 82

  3 omega   -5.00   38.00   1.0000    1.5000
omega____ theta____ kappa____ phi______ frames
    -       22.0000   80.0000  -56.0000 43

  4 omega   10.00   35.00   1.0000    3.0000
omega____ theta____ kappa____ phi______ frames
    -       42.0000   80.0000  -76.0000 25

  5 omega   12.00   46.00   1.0000    3.0000
omega____ theta____ kappa____ phi______ frames
    -       42.0000   80.0000  -11.0000 34

  6 omega   10.00   35.00   1.0000    3.0000
omega____ theta____ kappa____ phi______ frames
    -       42.0000   80.0000 -173.0000 25

  7 omega  -65.00   24.00   1.0000    3.0000
omega____ theta____ kappa____ phi______ frames
    -      -42.5000   63.0000  120.0000 89

  8 omega  -45.00   30.00   1.0000    3.0000
omega____ theta____ kappa____ phi______ frames
    -      -42.5000   25.0000   90.0000 75

  9 omega  -61.00  -13.00   1.0000    3.0000
omega____ theta____ kappa____ phi______ frames
    -      -42.5000  -77.0000  150.0000 48

 10 omega  -45.00   30.00   1.0000    3.0000
omega____ theta____ kappa____ phi______ frames
    -      -42.5000   38.0000  -90.0000 75

 11 omega -113.00  -69.00   1.0000    3.0000
omega____ theta____ kappa____ phi______ frames
    -      -42.5000  -77.0000  150.0000 44

 12 omega   15.00   40.00   1.0000    3.0000
omega____ theta____ kappa____ phi______ frames
    -       46.0000   79.0000   29.0000 25

 13 omega   18.00   43.00   1.0000    3.0000
omega____ theta____ kappa____ phi______ frames
    -       50.0000   80.0000  -78.0000 25

 14 omega   18.00   43.00   1.0000    3.0000
omega____ theta____ kappa____ phi______ frames
    -       50.0000   80.0000 -165.0000 25

 15 omega   19.00   44.00   1.0000    3.0000
omega____ theta____ kappa____ phi______ frames
    -       50.0000   78.0000  106.0000 25

 16 omega   23.00   48.00   1.0000    3.0000
omega____ theta____ kappa____ phi______ frames
    -       54.0000   78.0000   68.0000 25

 17 omega   23.00   48.00   1.0000    3.0000
omega____ theta____ kappa____ phi______ frames
    -       54.0000   78.0000 -143.0000 25

 18 omega   23.00   48.00   1.0000    3.0000
omega____ theta____ kappa____ phi______ frames
    -       54.0000   78.0000  142.0000 25

 19 omega   23.00   48.00   1.0000    3.0000
omega____ theta____ kappa____ phi______ frames
    -       54.0000   78.0000  -39.0000 25

 20 omega   23.00   48.00   1.0000    3.0000
omega____ theta____ kappa____ phi______ frames
    -       54.0000   78.0000   38.0000 25

 21 omega   28.00   54.00   1.0000    3.0000
omega____ theta____ kappa____ phi______ frames
    -       58.0000   77.0000 -159.0000 26

 22 omega   31.00   68.00   1.0000    3.0000
omega____ theta____ kappa____ phi______ frames
    -       58.0000   73.0000   62.0000 37

 23 omega   65.00  127.00   1.0000    3.0000
omega____ theta____ kappa____ phi______ frames
    -       58.0000   77.0000  -44.0000 62

 24 omega   28.00   58.00   1.0000    3.0000
omega____ theta____ kappa____ phi______ frames
    -       58.0000   77.0000  -44.0000 30

 25 omega   28.00   55.00   1.0000    3.0000
omega____ theta____ kappa____ phi______ frames
    -       58.0000   77.0000  141.0000 27

 26 omega   82.00  128.00   1.0000    3.0000
omega____ theta____ kappa____ phi______ frames
    -       58.0000   77.0000  141.0000 46

 27 omega   28.00  109.00   1.0000    3.0000
omega____ theta____ kappa____ phi______ frames
    -       58.0000   77.0000 -113.0000 81

 28 omega   36.00   83.00   1.0000    3.0000
omega____ theta____ kappa____ phi______ frames
    -       62.0000   70.0000  149.0000 47

 29 omega   97.00  123.00   1.0000    3.0000
omega____ theta____ kappa____ phi______ frames
    -       62.0000   74.0000  -22.0000 26

 30 omega    0.00   93.00   1.0000    3.0000
omega____ theta____ kappa____ phi______ frames
    -       62.0000  -80.0000  -65.0000 93

 31 omega   35.00   61.00   1.0000    3.0000
omega____ theta____ kappa____ phi______ frames
    -       62.0000   74.0000  -22.0000 26

 32 omega   34.00   97.00   1.0000    3.0000
omega____ theta____ kappa____ phi______ frames
    -       62.0000   75.0000 -141.0000 63

 33 omega   90.00  116.00   1.0000    3.0000
omega____ theta____ kappa____ phi______ frames
    -       62.0000   70.0000  149.0000 26

 34 omega   33.00  114.00   1.0000    3.0000
omega____ theta____ kappa____ phi______ frames
    -       62.0000   76.0000   85.0000 81

 35 omega   38.00   84.00   1.0000    3.0000
omega____ theta____ kappa____ phi______ frames
    -       62.0000  -80.0000 -149.0000 46

 36 omega   36.00  128.00   1.0000    3.0000
omega____ theta____ kappa____ phi______ frames
    -       62.0000   73.0000    0.0000 92

 37 omega   47.00  109.00   1.0000    3.0000
omega____ theta____ kappa____ phi______ frames
    -       78.0000  -80.0000   94.0000 62

 38 omega   65.00  134.00   1.0000    6.0000
omega____ theta____ kappa____ phi______ frames
    -      102.0000  -80.0000 -174.0000 69

 39 omega  113.00  139.00   1.0000    6.0000
omega____ theta____ kappa____ phi______ frames
    -      110.1580  -80.0000 -122.0000 26

 40 omega   89.00  115.00   1.0000    6.0000
omega____ theta____ kappa____ phi______ frames
    -      110.1580   63.0000    0.0000 26

 41 omega   78.00  105.00   1.0000    6.0000
omega____ theta____ kappa____ phi______ frames
    -      110.1580  -80.0000 -122.0000 27

 42 omega   39.00   75.00   1.0000    6.0000
omega____ theta____ kappa____ phi______ frames
    -      110.1580  -80.0000 -122.0000 36

 43 omega   85.00  178.00   1.0000    6.0000
omega____ theta____ kappa____ phi______ frames
    -      110.1580   38.0000  120.0000 93

 44 omega   39.00  106.00   1.0000    6.0000
omega____ theta____ kappa____ phi______ frames
    -      110.1580  -80.0000  -51.0000 67

 45 omega   80.00  107.00   1.0000    6.0000
omega____ theta____ kappa____ phi______ frames
    -      110.1580   77.0000  150.0000 27

 46 omega  110.00  177.00   1.0000    6.0000
omega____ theta____ kappa____ phi______ frames
    -      110.1580   77.0000 -150.0000 67

 47 omega   80.00  106.00   1.0000    6.0000
omega____ theta____ kappa____ phi______ frames
    -      110.1580   77.0000 -150.0000 26

 48 omega   88.00  177.00   1.0000    6.0000
omega____ theta____ kappa____ phi______ frames
    -      110.1580   63.0000   60.0000 89

 49 omega  119.00  173.00   1.0000    6.0000
omega____ theta____ kappa____ phi______ frames
    -      110.1580   77.0000 -120.0000 54

 50 omega   80.00  105.00   1.0000    6.0000
omega____ theta____ kappa____ phi______ frames
    -      110.1580   77.0000 -120.0000 25

 51 omega   80.00  177.00   1.0000    6.0000
omega____ theta____ kappa____ phi______ frames
    -      110.1580   77.0000   30.0000 97

 52 omega   80.00  174.00   1.0000    6.0000
omega____ theta____ kappa____ phi______ frames
    -      110.1580   77.0000  -60.0000 94

 53 omega  153.00  178.00   1.0000    6.0000
omega____ theta____ kappa____ phi______ frames
    -      110.1580   50.0000   90.0000 25

 54 omega  112.00  174.00   1.0000    6.0000
omega____ theta____ kappa____ phi______ frames
    -      110.1580   77.0000  150.0000 62

 55 omega   88.00  113.00   1.0000    6.0000
omega____ theta____ kappa____ phi______ frames
    -      110.1580   50.0000   90.0000 25

 56 omega  151.00  177.00   1.0000    6.0000
omega____ theta____ kappa____ phi______ frames
    -      110.1580   77.0000  120.0000 26

 57 omega   80.00  105.00   1.0000    6.0000
omega____ theta____ kappa____ phi______ frames
    -      110.1580   77.0000  120.0000 25

 58 omega  118.00  178.00   1.0000    6.0000
omega____ theta____ kappa____ phi______ frames
    -      110.1580   77.0000  -30.0000 60

 59 omega   81.00  107.00   1.0000    6.0000
omega____ theta____ kappa____ phi______ frames
    -      110.1580   77.0000  -30.0000 26

 60 omega  137.00  175.00   1.0000    6.0000
omega____ theta____ kappa____ phi______ frames
    -      110.1580   63.0000    0.0000 38

 61 omega   80.00  106.00   1.0000    6.0000
omega____ theta____ kappa____ phi______ frames
    -      110.1580   77.0000   90.0000 26

 62 omega   85.00  156.00   1.0000    6.0000
omega____ theta____ kappa____ phi______ frames
    -      110.1580   38.0000  -60.0000 71

 63 omega   85.00  128.00   1.0000    6.0000
omega____ theta____ kappa____ phi______ frames
    -      110.1580   38.0000 -150.0000 43

 64 omega  139.00  165.00   1.0000    6.0000
omega____ theta____ kappa____ phi______ frames
    -      110.1580   77.0000  -90.0000 26

 65 omega   98.00  156.00   1.0000    6.0000
omega____ theta____ kappa____ phi______ frames
    -      110.1580   50.0000   30.0000 58

 66 omega   80.00  105.00   1.0000    6.0000
omega____ theta____ kappa____ phi______ frames
    -      110.1580   77.0000  -90.0000 25

 67 omega   96.00  122.00   1.0000    6.0000
omega____ theta____ kappa____ phi______ frames
    -      110.1580   50.0000    0.0000 26

 68 omega   82.00  108.00   1.0000    6.0000
omega____ theta____ kappa____ phi______ frames
    -      110.1580   77.0000    0.0000 26

 69 omega   85.00  155.00   1.0000    6.0000
omega____ theta____ kappa____ phi______ frames
    -      110.1580   38.0000  150.0000 70

 70 omega   85.00  111.00   1.0000    6.0000
omega____ theta____ kappa____ phi______ frames
    -      110.1580   38.0000  -90.0000 26

 71 omega   85.00  112.00   1.0000    6.0000
omega____ theta____ kappa____ phi______ frames
    -      110.1580   38.0000 -180.0000 27

 72 omega   88.00  145.00   1.0000    6.0000
omega____ theta____ kappa____ phi______ frames
    -      110.1580   63.0000 -150.0000 57

 73 omega  130.00  173.00   1.0000    6.0000
omega____ theta____ kappa____ phi______ frames
    -      110.1580   77.0000 -180.0000 43

 74 omega   91.00  117.00   1.0000    6.0000
omega____ theta____ kappa____ phi______ frames
    -      110.1580   50.0000  -90.0000 26

 75 omega   63.00  106.00   1.0000    6.0000
omega____ theta____ kappa____ phi______ frames
    -      110.1580  -80.0000  143.0000 43

 76 omega   83.00  109.00   1.0000    6.0000
omega____ theta____ kappa____ phi______ frames
    -      110.1580  -77.0000   90.0000 26

 77 omega   80.00  105.00   1.0000    6.0000
omega____ theta____ kappa____ phi______ frames
    -      110.1580   77.0000 -180.0000 25

 78 omega   49.00  142.00   1.0000    6.0000
omega____ theta____ kappa____ phi______ frames
    -      110.1580  -80.0000   26.0000 93

 79 omega  -30.00   70.00   1.0000    1.5000
omega____ theta____ kappa____ phi______ frames
    -        0.0000   77.0000 -180.0000 100

 80 omega  -26.00   72.00   1.0000    1.5000
omega____ theta____ kappa____ phi______ frames
    -        0.0000   38.0000   90.0000 98

 81 omega  -19.00   80.00   1.0000    1.5000
omega____ theta____ kappa____ phi______ frames
    -       10.0000   76.0000    0.0000 99

 82 omega  -50.00   30.00   1.0000    3.0000
omega____ theta____ kappa____ phi______ frames
    -      -42.5000   38.0000 -150.0000 80

 83 omega   15.00   47.00   1.0000    3.0000
omega____ theta____ kappa____ phi______ frames
    -       46.0000   79.0000  -56.0000 32

 84 omega   15.00   47.00   1.0000    3.0000
omega____ theta____ kappa____ phi______ frames
    -       46.0000   79.0000 -137.0000 32

 85 omega   19.00   47.00   1.0000    3.0000
omega____ theta____ kappa____ phi______ frames
    -       50.0000   79.0000  143.0000 28

 86 omega   19.00   47.00   1.0000    3.0000
omega____ theta____ kappa____ phi______ frames
    -       50.0000   79.0000  158.0000 28

 87 omega   18.00   46.00   1.0000    3.0000
omega____ theta____ kappa____ phi______ frames
    -       50.0000   80.0000  -78.0000 28

 88 omega   19.00   49.00   1.0000    3.0000
omega____ theta____ kappa____ phi______ frames
    -       50.0000   78.0000  106.0000 30

 89 omega   18.00   46.00   1.0000    3.0000
omega____ theta____ kappa____ phi______ frames
    -       50.0000   80.0000 -165.0000 28

 90 omega   25.00  124.00   1.0000    3.0000
omega____ theta____ kappa____ phi______ frames
    -       54.0000   75.0000 -168.0000 99

 91 omega   23.00   49.00   1.0000    3.0000
omega____ theta____ kappa____ phi______ frames
    -       54.0000   78.0000   38.0000 26

 92 omega   24.00  124.00   1.0000    3.0000
omega____ theta____ kappa____ phi______ frames
    -       54.0000   77.0000  -70.0000 100

 93 omega  -17.00   86.00   1.0000    3.0000
omega____ theta____ kappa____ phi______ frames
    -       54.0000  -80.0000   14.0000 103

 94 omega   28.00  128.00   1.0000    3.0000
omega____ theta____ kappa____ phi______ frames
    -       58.0000   77.0000  110.0000 100

 95 omega   28.00  128.00   1.0000    3.0000
omega____ theta____ kappa____ phi______ frames
    -       58.0000   77.0000 -159.0000 100

 96 omega   28.00  128.00   1.0000    3.0000
omega____ theta____ kappa____ phi______ frames
    -       58.0000   77.0000 -113.0000 100

 97 omega   29.00  128.00   1.0000    3.0000
omega____ theta____ kappa____ phi______ frames
    -       58.0000   75.0000   52.0000 99

 98 omega   28.00  128.00   1.0000    3.0000
omega____ theta____ kappa____ phi______ frames
    -       58.0000   77.0000  -44.0000 100

 99 omega   33.00  132.00   1.0000    3.0000
omega____ theta____ kappa____ phi______ frames
    -       62.0000   75.0000 -141.0000 99

100 omega   34.00  132.00   1.0000    3.0000
omega____ theta____ kappa____ phi______ frames
    -       62.0000   74.0000  -22.0000 98

101 omega   34.00  131.00   1.0000    3.0000
omega____ theta____ kappa____ phi______ frames
    -       62.0000   73.0000    0.0000 97

102 omega   33.00  132.00   1.0000    3.0000
omega____ theta____ kappa____ phi______ frames
    -       62.0000   76.0000   85.0000 99

103 omega   36.00  131.00   1.0000    3.0000
omega____ theta____ kappa____ phi______ frames
    -       62.0000   70.0000  149.0000 95

104 omega   -1.00  102.00   1.0000    3.0000
omega____ theta____ kappa____ phi______ frames
    -       70.0000  -80.0000  161.0000 103

105 omega    7.00  109.00   1.0000    3.0000
omega____ theta____ kappa____ phi______ frames
    -       78.0000  -79.0000 -151.0000 102

106 omega    8.00  109.00   1.0000    3.0000
omega____ theta____ kappa____ phi______ frames
    -       78.0000  -78.0000 -142.0000 101

107 omega    7.00  110.00   1.0000    3.0000
omega____ theta____ kappa____ phi______ frames
    -       78.0000  -80.0000   94.0000 103

108 omega    7.00  110.00   1.0000    3.0000
omega____ theta____ kappa____ phi______ frames
    -       78.0000  -80.0000  -80.0000 103

109 omega   39.00  142.00   1.0000    6.0000
omega____ theta____ kappa____ phi______ frames
    -      110.1580  -80.0000   26.0000 103

110 omega   88.00  125.00   1.0000    6.0000
omega____ theta____ kappa____ phi______ frames
    -      110.1580   50.0000 -150.0000 37

111 omega   38.00   93.00   1.0000    6.0000
omega____ theta____ kappa____ phi______ frames
    -      110.1580  -38.0000 -120.0000 55

112 omega   37.00   94.00   1.0000    6.0000
omega____ theta____ kappa____ phi______ frames
    -      110.1580  -25.0000  120.0000 57

113 omega   37.00   94.00   1.0000    6.0000
omega____ theta____ kappa____ phi______ frames
    -      110.1580  -25.0000   30.0000 57

114 omega   88.00  178.00   1.0000    6.0000
omega____ theta____ kappa____ phi______ frames
    -      110.1580   63.0000   30.0000 90

115 omega   37.00   94.00   1.0000    6.0000
omega____ theta____ kappa____ phi______ frames
    -      110.1580  -25.0000  -60.0000 57

;
_diffrn_measurement_device '\k-geometry diffractometer'
_diffrn_measurement_device_type 'Agilent SuperNova, Dual, Cu at zero, Eos'
_diffrn_measurement_method '\w scans'
_diffrn_measurement_specimen_support 'polyimid foil'
_diffrn_orient_matrix_UB_11 -0.1772549000
_diffrn_orient_matrix_UB_12 0.0157528000
_diffrn_orient_matrix_UB_13 -0.0089150000
_diffrn_orient_matrix_UB_21 -0.0069454000
_diffrn_orient_matrix_UB_22 -0.1626475000
_diffrn_orient_matrix_UB_23 -0.0120608000
_diffrn_orient_matrix_UB_31 -0.0390703000
_diffrn_orient_matrix_UB_32 -0.0427478000
_diffrn_orient_matrix_UB_33 0.0426151000
_diffrn_radiation_monochromator mirror
_diffrn_radiation_probe x-ray
_diffrn_radiation_type 'Cu K\a'
_diffrn_radiation_wavelength 1.5418
_diffrn_reflns_av_R_equivalents 0.0628
_diffrn_reflns_av_sigmaI/netI 0.0814
_diffrn_reflns_limit_h_max 10
_diffrn_reflns_limit_h_min -10
_diffrn_reflns_limit_k_max 11
_diffrn_reflns_limit_k_min -11
_diffrn_reflns_limit_l_max 41
_diffrn_reflns_limit_l_min -38
_diffrn_reflns_number 75987
_diffrn_reflns_theta_full 66.97
_diffrn_reflns_theta_max 71.8186
_diffrn_reflns_theta_min 3.8852
_diffrn_source 'Agilent SuperNova (Cu) X-ray Source'
_exptl_absorpt_coefficient_mu 6.610
_exptl_absorpt_correction_T_max 0.809
_exptl_absorpt_correction_T_min 0.421
_exptl_absorpt_correction_type analytical
_exptl_absorpt_process_details
;
CrysAlisPro, Agilent Technologies,
Version 1.171.35.19 (release 27-10-2011 CrysAlis171 .NET)
(compiled Oct 27 2011,15:02:11)
Analytical numeric absorption correction using a multifaceted crystal
            model based on expressions derived by R.C. Clark & J.S. Reid.
(Clark, R. C. & Reid, J. S. (1995). Acta Cryst. A51, 887-897)
;
_exptl_crystal_colour orange
_exptl_crystal_density_diffrn 1.402
_exptl_crystal_density_method 'not measured'
_exptl_crystal_description needle
_exptl_crystal_F_000 1176
_exptl_crystal_size_max 0.1608
_exptl_crystal_size_mid 0.0531
_exptl_crystal_size_min 0.0393
_refine_diff_density_max 1.222
_refine_diff_density_min -0.364
_refine_diff_density_rms 0.056
_refine_ls_abs_structure_details 'Flack H D (1983), Acta Cryst. A39, 876-881'
_refine_ls_abs_structure_Flack -0.011(5)
_refine_ls_extinction_method none
_refine_ls_goodness_of_fit_ref 1.097
_refine_ls_hydrogen_treatment mixed
_refine_ls_matrix_type full
_refine_ls_number_parameters 295
_refine_ls_number_reflns 5168
_refine_ls_number_restraints 0
_refine_ls_restrained_S_all 1.097
_refine_ls_R_factor_all 0.0197
_refine_ls_R_factor_gt 0.0193
_refine_ls_shift/su_max 0.002
_refine_ls_shift/su_mean 0.000
_refine_ls_structure_factor_coef Fsqd
_refine_ls_weighting_details 'calc w=1/[\s^2^(Fo^2^)+(0.0246P)^2^+1.5127P] where P=(Fo^2^+2Fc^2^)/3'
_refine_ls_weighting_scheme calc
_refine_ls_wR_factor_gt 0.0484
_refine_ls_wR_factor_ref 0.0485
_reflns_number_gt 5116
_reflns_number_total 5168
_reflns_threshold_expression >2sigma(I)
_cod_data_source_file om300794h_si_002.cif
_cod_data_source_block compound_6
_cod_original_cell_volume 2637.85(3)
_cod_database_code 4079530
_audit_block_refno 1409
_audit_block_usercomment PS306
_cell_oxdiff_length_a 8.48128(15)
_cell_oxdiff_length_b 9.12074(16)
_cell_oxdiff_length_c 34.1003(5)
_cell_oxdiff_angle_alpha 89.9964(14)
_cell_oxdiff_angle_beta 89.9931(13)
_cell_oxdiff_angle_gamma 90.0141(14)
_cell_oxdiff_volume 2637.85(8)
_cell_oxdiff_measurement_reflns_used 43845
_reflns_odcompleteness_completeness 99.93
_reflns_odcompleteness_theta 66.97
_reflns_odcompleteness_iscentric 1

loop_
_symmetry_equiv_pos_as_xyz
'x, y, z'
'-x+1/2, -y, z+1/2'
'x+1/2, -y+1/2, -z'
'-x, y+1/2, -z+1/2'

loop_
_atom_site_label
_atom_site_type_symbol
_atom_site_fract_x
_atom_site_fract_y
_atom_site_fract_z
_atom_site_U_iso_or_equiv
_atom_site_adp_type
_atom_site_occupancy
_atom_site_symmetry_multiplicity
_atom_site_calc_flag
_atom_site_refinement_flags
Ru Ru -0.368225(17) -0.694117(16) -0.366603(5) 0.01040(5) Uani 1 1 d .
P1 P -0.15017(6) -0.76882(6) -0.399647(16) 0.01189(11) Uani 1 1 d .
P2 P -0.32133(7) -0.46672(6) -0.391792(17) 0.01347(12) Uani 1 1 d .
P3 P -0.22723(6) -0.63838(6) -0.311700(16) 0.01212(11) Uani 1 1 d .
N N -0.0081(2) -0.5168(2) -0.36536(6) 0.0168(4) Uani 1 1 d .
C1 C 0.0206(3) -0.6416(3) -0.39107(7) 0.0178(5) Uani 1 1 d .
H1A H 0.1086 -0.6995 -0.3799 0.021 Uiso 1 1 calc R
H1B H 0.0560 -0.6037 -0.4168 0.021 Uiso 1 1 calc R
C2 C -0.1134(3) -0.4051(3) -0.38110(7) 0.0196(5) Uani 1 1 d .
H2A H -0.0669 -0.3668 -0.4057 0.024 Uiso 1 1 calc R
H2B H -0.1181 -0.3228 -0.3622 0.024 Uiso 1 1 calc R
C3 C -0.0318(3) -0.5527(3) -0.32429(7) 0.0181(5) Uani 1 1 d .
H3A H -0.0200 -0.4617 -0.3087 0.022 Uiso 1 1 calc R
H3B H 0.0530 -0.6206 -0.3161 0.022 Uiso 1 1 calc R
C4 C -0.1255(3) -0.7922(2) -0.45378(6) 0.0172(4) Uani 1 1 d .
H4 H -0.1187 -0.6934 -0.4664 0.021 Uiso 1 1 calc R
C5 C 0.0351(3) -0.8698(3) -0.45754(7) 0.0211(5) Uani 1 1 d .
H5A H 0.0430 -0.9177 -0.4835 0.025 Uiso 1 1 calc R
H5B H 0.1212 -0.7969 -0.4554 0.025 Uiso 1 1 calc R
C6 C 0.0518(3) -0.9850(3) -0.42502(8) 0.0241(5) Uani 1 1 d .
H6A H 0.1602 -0.9821 -0.4143 0.029 Uiso 1 1 calc R
H6B H 0.0334 -1.0839 -0.4361 0.029 Uiso 1 1 calc R
C7 C -0.0673(3) -0.9558(3) -0.39183(7) 0.0157(5) Uani 1 1 d .
H7 H -0.1563 -1.0262 -0.3958 0.019 Uiso 1 1 calc R
C8 C -0.2579(3) -0.8802(3) -0.47337(7) 0.0217(5) Uani 1 1 d .
H8A H -0.2627 -0.9784 -0.4618 0.033 Uiso 1 1 calc R
H8B H -0.2367 -0.8884 -0.5015 0.033 Uiso 1 1 calc R
H8C H -0.3587 -0.8300 -0.4693 0.033 Uiso 1 1 calc R
C9 C -0.0012(3) -0.9866(3) -0.35132(8) 0.0258(6) Uani 1 1 d .
H9A H 0.0872 -0.9202 -0.3461 0.039 Uiso 1 1 calc R
H9B H 0.0357 -1.0884 -0.3501 0.039 Uiso 1 1 calc R
H9C H -0.0837 -0.9713 -0.3316 0.039 Uiso 1 1 calc R
C10 C -0.4387(3) -0.2934(3) -0.38222(7) 0.0186(5) Uani 1 1 d .
H10 H -0.3691 -0.2206 -0.3688 0.022 Uiso 1 1 calc R
C11 C -0.4832(4) -0.2333(3) -0.42313(8) 0.0263(6) Uani 1 1 d .
H11A H -0.5845 -0.1795 -0.4218 0.032 Uiso 1 1 calc R
H11B H -0.4008 -0.1652 -0.4326 0.032 Uiso 1 1 calc R
C12 C -0.4978(3) -0.3640(3) -0.45074(8) 0.0255(6) Uani 1 1 d .
H12A H -0.5110 -0.3300 -0.4781 0.031 Uiso 1 1 calc R
H12B H -0.5902 -0.4245 -0.4435 0.031 Uiso 1 1 calc R
C13 C -0.3463(3) -0.4532(2) -0.44672(7) 0.0189(5) Uani 1 1 d .
H13 H -0.3667 -0.5539 -0.4572 0.023 Uiso 1 1 calc R
C14 C -0.5860(3) -0.3171(3) -0.35739(7) 0.0238(5) Uani 1 1 d .
H14A H -0.6617 -0.3771 -0.3720 0.036 Uiso 1 1 calc R
H14B H -0.6338 -0.2220 -0.3512 0.036 Uiso 1 1 calc R
H14C H -0.5572 -0.3674 -0.3330 0.036 Uiso 1 1 calc R
C15 C -0.2123(3) -0.3853(3) -0.47041(7) 0.0275(6) Uani 1 1 d .
H15A H -0.1944 -0.2844 -0.4616 0.041 Uiso 1 1 calc R
H15B H -0.2404 -0.3850 -0.4983 0.041 Uiso 1 1 calc R
H15C H -0.1159 -0.4429 -0.4666 0.041 Uiso 1 1 calc R
C16 C -0.1592(3) -0.7653(3) -0.27169(6) 0.0174(5) Uani 1 1 d .
H16 H -0.0551 -0.8087 -0.2791 0.021 Uiso 1 1 calc R
C17 C -0.1369(3) -0.6624(3) -0.23650(6) 0.0231(5) Uani 1 1 d .
H17A H -0.1237 -0.7198 -0.2121 0.028 Uiso 1 1 calc R
H17B H -0.0422 -0.6005 -0.2403 0.028 Uiso 1 1 calc R
C18 C -0.2847(3) -0.5669(3) -0.23400(7) 0.0259(6) Uani 1 1 d .
H18A H -0.2668 -0.4843 -0.2157 0.031 Uiso 1 1 calc R
H18B H -0.3747 -0.6255 -0.2242 0.031 Uiso 1 1 calc R
C19 C -0.3212(3) -0.5082(3) -0.27541(7) 0.0164(5) Uani 1 1 d .
H19 H -0.4379 -0.5150 -0.2792 0.020 Uiso 1 1 calc R
C20 C -0.2755(3) -0.8883(3) -0.26264(8) 0.0246(6) Uani 1 1 d .
H20A H -0.3808 -0.8468 -0.2586 0.037 Uiso 1 1 calc R
H20B H -0.2421 -0.9398 -0.2388 0.037 Uiso 1 1 calc R
H20C H -0.2783 -0.9574 -0.2846 0.037 Uiso 1 1 calc R
C21 C -0.2763(3) -0.3471(3) -0.27970(7) 0.0224(5) Uani 1 1 d .
H21A H -0.1680 -0.3326 -0.2704 0.034 Uiso 1 1 calc R
H21B H -0.3484 -0.2868 -0.2641 0.034 Uiso 1 1 calc R
H21C H -0.2837 -0.3184 -0.3073 0.034 Uiso 1 1 calc R
C22 C -0.5825(2) -0.8013(3) -0.36641(7) 0.0169(4) Uani 1 1 d .
C23 C -0.6071(2) -0.6889(3) -0.33786(7) 0.0174(4) Uani 1 1 d .
H23A H -0.609(3) -0.713(3) -0.3109(8) 0.021 Uiso 1 1 d .
H23B H -0.676(3) -0.612(3) -0.3444(8) 0.021 Uiso 1 1 d .
C24 C -0.5685(3) -0.7544(3) -0.40646(7) 0.0175(5) Uani 1 1 d .
H24A H -0.627(3) -0.677(3) -0.4155(8) 0.021 Uiso 1 1 d .
H24B H -0.549(3) -0.821(3) -0.4269(8) 0.021 Uiso 1 1 d .
C25 C -0.4745(3) -0.9149(3) -0.35533(8) 0.0197(5) Uani 1 1 d .
H25A H -0.441(3) -0.985(3) -0.3745(9) 0.024 Uiso 1 1 d .
H25B H -0.476(3) -0.947(3) -0.3296(9) 0.024 Uiso 1 1 d .

loop_
_atom_site_aniso_label
_atom_site_aniso_U_11
_atom_site_aniso_U_22
_atom_site_aniso_U_33
_atom_site_aniso_U_23
_atom_site_aniso_U_13
_atom_site_aniso_U_12
Ru 0.01047(7) 0.00922(7) 0.01150(8) -0.00070(6) -0.00044(6) -0.00076(6)
P1 0.0126(2) 0.0116(2) 0.0114(3) -0.00131(19) 0.0007(2) 0.0004(2)
P2 0.0176(3) 0.0091(2) 0.0138(3) 0.0002(2) -0.0017(2) -0.0012(2)
P3 0.0114(3) 0.0146(3) 0.0104(3) -0.0016(2) -0.0006(2) -0.0002(2)
N 0.0188(9) 0.0172(9) 0.0143(10) -0.0028(9) 0.0001(8) 0.0008(7)
C1 0.0171(11) 0.0194(11) 0.0168(12) -0.0035(9) 0.0029(9) -0.0034(9)
C2 0.0210(12) 0.0170(11) 0.0209(12) 0.0000(9) -0.0011(10) -0.0059(10)
C3 0.0160(11) 0.0217(12) 0.0166(12) -0.0033(10) -0.0002(9) -0.0009(9)
C4 0.0241(11) 0.0155(10) 0.0121(10) -0.0006(8) 0.0027(9) -0.0001(11)
C5 0.0224(12) 0.0249(12) 0.0160(12) -0.0039(10) 0.0056(9) 0.0025(10)
C6 0.0229(12) 0.0242(13) 0.0251(14) -0.0016(11) 0.0068(11) 0.0080(10)
C7 0.0159(10) 0.0151(11) 0.0162(12) -0.0005(9) 0.0013(9) 0.0006(8)
C8 0.0294(13) 0.0209(13) 0.0149(12) -0.0027(10) -0.0020(10) -0.0014(10)
C9 0.0308(14) 0.0235(13) 0.0230(14) -0.0010(11) -0.0029(11) 0.0095(11)
C10 0.0248(11) 0.0098(10) 0.0212(12) -0.0014(9) -0.0034(9) -0.0004(10)
C11 0.0406(15) 0.0146(12) 0.0238(14) 0.0022(10) -0.0062(11) 0.0067(11)
C12 0.0373(15) 0.0207(12) 0.0185(13) 0.0014(11) -0.0083(11) 0.0047(11)
C13 0.0297(14) 0.0138(10) 0.0133(11) 0.0013(8) -0.0035(10) 0.0001(10)
C14 0.0254(12) 0.0170(11) 0.0291(14) -0.0020(10) 0.0006(9) 0.0059(10)
C15 0.0420(16) 0.0254(14) 0.0150(13) 0.0055(10) 0.0036(11) -0.0082(12)
C16 0.0189(12) 0.0216(11) 0.0118(11) -0.0008(9) -0.0011(8) 0.0035(9)
C17 0.0278(12) 0.0295(13) 0.0121(11) -0.0029(9) -0.0045(10) 0.0067(12)
C18 0.0337(15) 0.0287(13) 0.0152(13) -0.0028(11) 0.0021(10) 0.0104(12)
C19 0.0162(11) 0.0198(11) 0.0133(11) -0.0031(9) 0.0002(9) 0.0017(9)
C20 0.0282(14) 0.0273(14) 0.0184(13) 0.0077(10) -0.0010(10) 0.0020(11)
C21 0.0235(12) 0.0221(13) 0.0214(13) -0.0089(10) 0.0015(10) 0.0010(10)
C22 0.0097(9) 0.0168(10) 0.0243(11) -0.0018(11) 0.0003(9) -0.0080(8)
C23 0.0117(10) 0.0201(11) 0.0205(12) -0.0004(10) 0.0007(8) -0.0013(10)
C24 0.0142(10) 0.0205(11) 0.0179(12) -0.0020(10) -0.0029(9) -0.0033(9)
C25 0.0241(12) 0.0113(11) 0.0236(14) 0.0015(10) 0.0025(10) -0.0052(9)

loop_
_atom_type_symbol
_atom_type_description
_atom_type_scat_dispersion_real
_atom_type_scat_dispersion_imag
_atom_type_scat_source
C C 0.0181 0.0091 'International Tables Vol C Tables 4.2.6.8 and 6.1.1.4'
H H 0.0000 0.0000 'International Tables Vol C Tables 4.2.6.8 and 6.1.1.4'
N N 0.0311 0.0180 'International Tables Vol C Tables 4.2.6.8 and 6.1.1.4'
P P 0.2955 0.4335 'International Tables Vol C Tables 4.2.6.8 and 6.1.1.4'
Ru Ru 0.0552 3.2960 'International Tables Vol C Tables 4.2.6.8 and 6.1.1.4'

loop_
_exptl_crystal_face_index_h
_exptl_crystal_face_index_k
_exptl_crystal_face_index_l
_exptl_crystal_face_perp_dist
_exptl_oxdiff_crystal_face_indexfrac_h
_exptl_oxdiff_crystal_face_indexfrac_k
_exptl_oxdiff_crystal_face_indexfrac_l
_exptl_oxdiff_crystal_face_x
_exptl_oxdiff_crystal_face_y
_exptl_oxdiff_crystal_face_z
1 -6 -5 0.0777 1.0052 -5.9987 -4.9745 -0.2283 1.0287 0.0052
-1 6 5 0.0777 -1.0052 5.9987 4.9745 0.2283 -1.0287 -0.0052
-1 -2 20 0.0200 -1.0191 -1.9989 20.0154 -0.0293 0.0908 0.9782
1 2 -20 0.0200 1.0191 1.9989 -20.0154 0.0293 -0.0908 -0.9782
5 0 11 0.0197 4.9893 0.0035 11.0636 -0.9830 -0.1687 0.2764
-5 0 -11 0.0197 -4.9893 -0.0035 -11.0636 0.9830 0.1687 -0.2764

loop_
_geom_angle_atom_site_label_1
_geom_angle_atom_site_label_2
_geom_angle_atom_site_label_3
_geom_angle
C22 Ru C25 38.66(9)
C22 Ru C24 38.67(9)
C25 Ru C24 65.12(9)
C22 Ru C23 38.38(9)
C25 Ru C23 65.30(9)
C24 Ru C23 65.65(9)
C22 Ru P1 125.22(7)
C25 Ru P1 98.22(7)
C24 Ru P1 104.03(7)
C23 Ru P1 162.86(6)
C22 Ru P3 124.41(7)
C25 Ru P3 105.70(7)
C24 Ru P3 161.71(7)
C23 Ru P3 96.30(6)
P1 Ru P3 92.72(2)
C22 Ru P2 125.86(7)
C25 Ru P2 162.36(7)
C24 Ru P2 97.27(7)
C23 Ru P2 107.57(7)
P1 Ru P2 86.78(2)
P3 Ru P2 90.87(2)
C7 P1 C4 89.69(10)
C7 P1 C1 104.62(11)
C4 P1 C1 97.93(10)
C7 P1 Ru 120.71(8)
C4 P1 Ru 127.99(8)
C1 P1 Ru 111.43(8)
C2 P2 C13 106.09(11)
C2 P2 C10 102.07(11)
C13 P2 C10 93.29(10)
C2 P2 Ru 111.17(8)
C13 P2 Ru 114.42(7)
C10 P2 Ru 127.00(8)
C16 P3 C3 98.70(11)
C16 P3 C19 92.34(10)
C3 P3 C19 105.04(11)
C16 P3 Ru 128.31(7)
C3 P3 Ru 111.54(8)
C19 P3 Ru 117.17(7)
C3 N C2 115.33(19)
C3 N C1 115.28(19)
C2 N C1 115.24(19)
N C1 P1 116.60(16)
N C1 H1A 108.1
P1 C1 H1A 108.1
N C1 H1B 108.1
P1 C1 H1B 108.1
H1A C1 H1B 107.3
N C2 P2 115.86(16)
N C2 H2A 108.3
P2 C2 H2A 108.3
N C2 H2B 108.3
P2 C2 H2B 108.3
H2A C2 H2B 107.4
N C3 P3 115.83(16)
N C3 H3A 108.3
P3 C3 H3A 108.3
N C3 H3B 108.3
P3 C3 H3B 108.3
H3A C3 H3B 107.4
C8 C4 C5 111.77(19)
C8 C4 P1 114.09(16)
C5 C4 P1 103.51(15)
C8 C4 H4 109.1
C5 C4 H4 109.1
P1 C4 H4 109.1
C6 C5 C4 109.63(19)
C6 C5 H5A 109.7
C4 C5 H5A 109.7
C6 C5 H5B 109.7
C4 C5 H5B 109.7
H5A C5 H5B 108.2
C5 C6 C7 110.6(2)
C5 C6 H6A 109.5
C7 C6 H6A 109.5
C5 C6 H6B 109.5
C7 C6 H6B 109.5
H6A C6 H6B 108.1
C9 C7 C6 113.3(2)
C9 C7 P1 116.05(17)
C6 C7 P1 107.46(16)
C9 C7 H7 106.5
C6 C7 H7 106.5
P1 C7 H7 106.5
C4 C8 H8A 109.5
C4 C8 H8B 109.5
H8A C8 H8B 109.5
C4 C8 H8C 109.5
H8A C8 H8C 109.5
H8B C8 H8C 109.5
C7 C9 H9A 109.5
C7 C9 H9B 109.5
H9A C9 H9B 109.5
C7 C9 H9C 109.5
H9A C9 H9C 109.5
H9B C9 H9C 109.5
C14 C10 C11 110.6(2)
C14 C10 P2 114.06(17)
C11 C10 P2 105.58(16)
C14 C10 H10 108.8
C11 C10 H10 108.8
P2 C10 H10 108.8
C12 C11 C10 107.44(19)
C12 C11 H11A 110.2
C10 C11 H11A 110.2
C12 C11 H11B 110.2
C10 C11 H11B 110.2
H11A C11 H11B 108.5
C11 C12 C13 107.1(2)
C11 C12 H12A 110.3
C13 C12 H12A 110.3
C11 C12 H12B 110.3
C13 C12 H12B 110.3
H12A C12 H12B 108.6
C15 C13 C12 111.3(2)
C15 C13 P2 117.91(18)
C12 C13 P2 102.60(16)
C15 C13 H13 108.2
C12 C13 H13 108.2
P2 C13 H13 108.2
C10 C14 H14A 109.5
C10 C14 H14B 109.5
H14A C14 H14B 109.5
C10 C14 H14C 109.5
H14A C14 H14C 109.5
H14B C14 H14C 109.5
C13 C15 H15A 109.5
C13 C15 H15B 109.5
H15A C15 H15B 109.5
C13 C15 H15C 109.5
H15A C15 H15C 109.5
H15B C15 H15C 109.5
C20 C16 C17 111.8(2)
C20 C16 P3 113.67(16)
C17 C16 P3 103.21(15)
C20 C16 H16 109.3
C17 C16 H16 109.3
P3 C16 H16 109.3
C18 C17 C16 106.9(2)
C18 C17 H17A 110.3
C16 C17 H17A 110.3
C18 C17 H17B 110.3
C16 C17 H17B 110.3
H17A C17 H17B 108.6
C17 C18 C19 108.13(19)
C17 C18 H18A 110.1
C19 C18 H18A 110.1
C17 C18 H18B 110.1
C19 C18 H18B 110.1
H18A C18 H18B 108.4
C21 C19 C18 111.9(2)
C21 C19 P3 115.92(16)
C18 C19 P3 107.26(16)
C21 C19 H19 107.1
C18 C19 H19 107.1
P3 C19 H19 107.1
C16 C20 H20A 109.5
C16 C20 H20B 109.5
H20A C20 H20B 109.5
C16 C20 H20C 109.5
H20A C20 H20C 109.5
H20B C20 H20C 109.5
C19 C21 H21A 109.5
C19 C21 H21B 109.5
H21A C21 H21B 109.5
C19 C21 H21C 109.5
H21A C21 H21C 109.5
H21B C21 H21C 109.5
C23 C22 C25 115.6(2)
C23 C22 C24 116.5(2)
C25 C22 C24 114.4(2)
C23 C22 Ru 77.93(13)
C25 C22 Ru 77.32(13)
C24 C22 Ru 77.47(13)
C22 C23 Ru 63.70(11)
C22 C23 H23A 119.8(17)
Ru C23 H23A 115.5(17)
C22 C23 H23B 117.6(17)
Ru C23 H23B 118.2(17)
H23A C23 H23B 113(2)
C22 C24 Ru 63.87(12)
C22 C24 H24A 120.3(17)
Ru C24 H24A 115.3(17)
C22 C24 H24B 121.9(18)
Ru C24 H24B 118.3(17)
H24A C24 H24B 110(2)
C22 C25 Ru 64.02(12)
C22 C25 H25A 119.3(17)
Ru C25 H25A 111.2(18)
C22 C25 H25B 118.3(19)
Ru C25 H25B 117.1(19)
H25A C25 H25B 116(2)

loop_
_geom_bond_atom_site_label_1
_geom_bond_atom_site_label_2
_geom_bond_distance
Ru C22 2.0635(19)
Ru C25 2.239(2)
Ru C24 2.244(2)
Ru C23 2.251(2)
Ru P1 2.2702(6)
Ru P3 2.2790(6)
Ru P2 2.2798(6)
P1 C7 1.864(2)
P1 C4 1.870(2)
P1 C1 1.878(2)
P2 C2 1.886(2)
P2 C13 1.889(2)
P2 C10 1.896(2)
P3 C16 1.880(2)
P3 C3 1.882(2)
P3 C19 1.891(2)
N C3 1.452(3)
N C2 1.457(3)
N C1 1.458(3)
C1 H1A 0.9900
C1 H1B 0.9900
C2 H2A 0.9900
C2 H2B 0.9900
C3 H3A 0.9900
C3 H3B 0.9900
C4 C8 1.533(3)
C4 C5 1.540(3)
C4 H4 1.0000
C5 C6 1.534(4)
C5 H5A 0.9900
C5 H5B 0.9900
C6 C7 1.540(3)
C6 H6A 0.9900
C6 H6B 0.9900
C7 C9 1.517(3)
C7 H7 1.0000
C8 H8A 0.9800
C8 H8B 0.9800
C8 H8C 0.9800
C9 H9A 0.9800
C9 H9B 0.9800
C9 H9C 0.9800
C10 C14 1.524(3)
C10 C11 1.546(3)
C10 H10 1.0000
C11 C12 1.524(4)
C11 H11A 0.9900
C11 H11B 0.9900
C12 C13 1.527(4)
C12 H12A 0.9900
C12 H12B 0.9900
C13 C15 1.526(3)
C13 H13 1.0000
C14 H14A 0.9800
C14 H14B 0.9800
C14 H14C 0.9800
C15 H15A 0.9800
C15 H15B 0.9800
C15 H15C 0.9800
C16 C20 1.525(3)
C16 C17 1.535(3)
C16 H16 1.0000
C17 C18 1.529(4)
C17 H17A 0.9900
C17 H17B 0.9900
C18 C19 1.542(3)
C18 H18A 0.9900
C18 H18B 0.9900
C19 C21 1.524(3)
C19 H19 1.0000
C20 H20A 0.9800
C20 H20B 0.9800
C20 H20C 0.9800
C21 H21A 0.9800
C21 H21B 0.9800
C21 H21C 0.9800
C22 C23 1.429(3)
C22 C25 1.434(3)
C22 C24 1.436(3)
C23 H23A 0.94(3)
C23 H23B 0.94(3)
C24 H24A 0.92(3)
C24 H24B 0.94(3)
C25 H25A 0.95(3)
C25 H25B 0.92(3)

loop_
_geom_torsion_atom_site_label_1
_geom_torsion_atom_site_label_2
_geom_torsion_atom_site_label_3
_geom_torsion_atom_site_label_4
_geom_torsion
C22 Ru P1 C7 -55.63(12)
C25 Ru P1 C7 -25.37(11)
C24 Ru P1 C7 -91.66(11)
C23 Ru P1 C7 -40.8(2)
P3 Ru P1 C7 80.93(9)
P2 Ru P1 C7 171.64(9)
C22 Ru P1 C4 61.48(12)
C25 Ru P1 C4 91.75(11)
C24 Ru P1 C4 25.45(11)
C23 Ru P1 C4 76.3(2)
P3 Ru P1 C4 -161.96(9)
P2 Ru P1 C4 -71.25(9)
C22 Ru P1 C1 -178.89(12)
C25 Ru P1 C1 -148.62(11)
C24 Ru P1 C1 145.09(11)
C23 Ru P1 C1 -164.1(2)
P3 Ru P1 C1 -42.33(9)
P2 Ru P1 C1 48.39(9)
C22 Ru P2 C2 174.43(12)
C25 Ru P2 C2 -160.6(2)
C24 Ru P2 C2 -157.09(11)
C23 Ru P2 C2 136.21(10)
P1 Ru P2 C2 -53.35(9)
P3 Ru P2 C2 39.33(9)
C22 Ru P2 C13 -65.42(12)
C25 Ru P2 C13 -40.4(3)
C24 Ru P2 C13 -36.94(11)
C23 Ru P2 C13 -103.63(11)
P1 Ru P2 C13 66.81(9)
P3 Ru P2 C13 159.48(9)
C22 Ru P2 C10 49.48(13)
C25 Ru P2 C10 74.5(3)
C24 Ru P2 C10 77.96(12)
C23 Ru P2 C10 11.27(12)
P1 Ru P2 C10 -178.29(10)
P3 Ru P2 C10 -85.62(10)
C22 Ru P3 C16 54.69(12)
C25 Ru P3 C16 16.93(12)
C24 Ru P3 C16 74.1(2)
C23 Ru P3 C16 83.00(12)
P1 Ru P3 C16 -82.40(10)
P2 Ru P3 C16 -169.22(10)
C22 Ru P3 C3 175.96(11)
C25 Ru P3 C3 138.20(11)
C24 Ru P3 C3 -164.6(2)
C23 Ru P3 C3 -155.73(11)
P1 Ru P3 C3 38.88(9)
P2 Ru P3 C3 -47.94(9)
C22 Ru P3 C19 -62.96(12)
C25 Ru P3 C19 -100.72(11)
C24 Ru P3 C19 -43.6(2)
C23 Ru P3 C19 -34.65(11)
P1 Ru P3 C19 159.95(9)
P2 Ru P3 C19 73.14(9)
C3 N C1 P1 69.2(2)
C2 N C1 P1 -69.0(2)
C7 P1 C1 N -131.97(18)
C4 P1 C1 N 136.28(18)
Ru P1 C1 N 0.0(2)
C3 N C2 P2 -76.0(2)
C1 N C2 P2 62.2(2)
C13 P2 C2 N -114.51(18)
C10 P2 C2 N 148.43(18)
Ru P2 C2 N 10.5(2)
C2 N C3 P3 64.4(2)
C1 N C3 P3 -73.8(2)
C16 P3 C3 N 145.17(18)
C19 P3 C3 N -120.01(18)
Ru P3 C3 N 7.9(2)
C7 P1 C4 C8 81.30(18)
C1 P1 C4 C8 -173.99(17)
Ru P1 C4 C8 -48.8(2)
C7 P1 C4 C5 -40.39(16)
C1 P1 C4 C5 64.32(17)
Ru P1 C4 C5 -170.46(12)
C8 C4 C5 C6 -83.4(3)
P1 C4 C5 C6 39.8(2)
C4 C5 C6 C7 -17.9(3)
C5 C6 C7 C9 -142.3(2)
C5 C6 C7 P1 -12.8(3)
C4 P1 C7 C9 159.0(2)
C1 P1 C7 C9 60.9(2)
Ru P1 C7 C9 -65.6(2)
C4 P1 C7 C6 31.07(18)
C1 P1 C7 C6 -67.04(18)
Ru P1 C7 C6 166.52(13)
C2 P2 C10 C14 -133.58(18)
C13 P2 C10 C14 119.19(18)
Ru P2 C10 C14 -5.0(2)
C2 P2 C10 C11 104.81(18)
C13 P2 C10 C11 -2.41(18)
Ru P2 C10 C11 -126.60(15)
C14 C10 C11 C12 -93.9(3)
P2 C10 C11 C12 29.9(3)
C10 C11 C12 C13 -51.8(3)
C11 C12 C13 C15 -79.9(3)
C11 C12 C13 P2 47.1(2)
C2 P2 C13 C15 -5.9(2)
C10 P2 C13 C15 97.6(2)
Ru P2 C13 C15 -128.89(17)
C2 P2 C13 C12 -128.56(17)
C10 P2 C13 C12 -24.99(17)
Ru P2 C13 C12 108.49(15)
C3 P3 C16 C20 -161.84(18)
C19 P3 C16 C20 92.55(18)
Ru P3 C16 C20 -35.4(2)
C3 P3 C16 C17 76.86(17)
C19 P3 C16 C17 -28.75(17)
Ru P3 C16 C17 -156.68(12)
C20 C16 C17 C18 -75.0(2)
P3 C16 C17 C18 47.6(2)
C16 C17 C18 C19 -47.1(3)
C17 C18 C19 C21 -104.6(2)
C17 C18 C19 P3 23.5(3)
C16 P3 C19 C21 129.24(18)
C3 P3 C19 C21 29.6(2)
Ru P3 C19 C21 -94.84(17)
C16 P3 C19 C18 3.46(18)
C3 P3 C19 C18 -96.20(18)
Ru P3 C19 C18 139.37(15)
C25 Ru C22 C23 120.1(2)
C24 Ru C22 C23 -121.0(2)
P1 Ru C22 C23 173.04(11)
P3 Ru C22 C23 49.40(16)
P2 Ru C22 C23 -71.78(15)
C24 Ru C22 C25 119.0(2)
C23 Ru C22 C25 -120.1(2)
P1 Ru C22 C25 52.98(16)
P3 Ru C22 C25 -70.65(16)
P2 Ru C22 C25 168.16(12)
C25 Ru C22 C24 -119.0(2)
C23 Ru C22 C24 121.0(2)
P1 Ru C22 C24 -65.97(16)
P3 Ru C22 C24 170.40(12)
P2 Ru C22 C24 49.21(16)
C25 C22 C23 Ru 69.43(17)
C24 C22 C23 Ru -69.23(16)
C25 Ru C23 C22 -36.53(14)
C24 Ru C23 C22 36.01(14)
P1 Ru C23 C22 -19.6(3)
P3 Ru C23 C22 -140.93(13)
P2 Ru C23 C22 126.15(13)
C23 C22 C24 Ru 69.50(16)
C25 C22 C24 Ru -69.64(16)
C25 Ru C24 C22 37.06(14)
C23 Ru C24 C22 -35.75(14)
P1 Ru C24 C22 129.73(13)
P3 Ru C24 C22 -26.0(3)
P2 Ru C24 C22 -141.78(13)
C23 C22 C25 Ru -69.79(17)
C24 C22 C25 Ru 69.73(16)
C24 Ru C25 C22 -37.06(14)
C23 Ru C25 C22 36.26(14)
P1 Ru C25 C22 -138.77(14)
P3 Ru C25 C22 126.04(13)
P2 Ru C25 C22 -33.3(3)
